data_7205254
loop_
_publ_author_name
'Masu, Hyuma'
'Sagara, Yuko'
'Imabeppu, Fumiaki'
'Takayanagi, Hiroaki'
'Katagiri, Kosuke'
'Kawahata, Masatoshi'
'Tominaga, Masahide'
'Kagechika, Hiroyuki'
'Yamaguchi, Kentaro'
'Azumaya, Isao'

_publ_section_title
;
 Crystal structure of spherical aromatic amide: pseudopolymorphs and
 formation of infinite water cluster in the channel structure
;
_journal_issue 2
_journal_name_full CrystEngComm
_journal_page_first 406
_journal_paper_doi 10.1039/c0ce00301h
_journal_volume 13
_journal_year 2011
_chemical_formula_sum 'C42 H39 N9 O6'
_chemical_formula_weight 765.82
_chemical_name_systematic
;
?
;
_space_group_IT_number 14
_symmetry_cell_setting monoclinic
_symmetry_space_group_name_Hall '-P 2ybc'
_symmetry_space_group_name_H-M 'P 1 21/c 1'
_atom_sites_solution_hydrogens geom
_atom_sites_solution_primary direct
_atom_sites_solution_secondary difmap
_audit_creation_method SHELXL-97
_cell_angle_alpha 90.00
_cell_angle_beta 107.77(1)
_cell_angle_gamma 90.00
_cell_formula_units_Z 4
_cell_length_a 9.133(3)
_cell_length_b 19.628(6)
_cell_length_c 22.662(6)
_cell_measurement_reflns_used 2072
_cell_measurement_temperature 100
_cell_measurement_theta_max 21.64
_cell_measurement_theta_min 2.56
_cell_volume 3869(2)
_computing_cell_refinement 'APEX2 (Bruker AXS, 2006)'
_computing_data_collection 'APEX2 (Bruker AXS, 2006)'
_computing_data_reduction 'SAINT (Bruker AXS, 2004)'
_computing_molecular_graphics 'XSHEL (Bruker AXS,2002)'
_computing_publication_material 'XCIF (Bruker AXS, 2001)'
_computing_structure_refinement 'SHELXL-97 (Sheldrick, 1997)'
_computing_structure_solution 'SHELXS-97 (Sheldrick, 1997)'
_diffrn_ambient_temperature 100
_diffrn_detector_area_resol_mean 8.333
_diffrn_measured_fraction_theta_full 0.997
_diffrn_measured_fraction_theta_max 0.902
_diffrn_measurement_device_type 'Bruker APEXII CCD area detector'
_diffrn_measurement_method 'phi and omega scans'
_diffrn_radiation_monochromator graphite
_diffrn_radiation_source 'sealed tube'
_diffrn_radiation_type MoK\a
_diffrn_radiation_wavelength 0.71073
_diffrn_reflns_av_R_equivalents 0.0640
_diffrn_reflns_av_sigmaI/netI 0.1069
_diffrn_reflns_limit_h_max 11
_diffrn_reflns_limit_h_min -8
_diffrn_reflns_limit_k_max 24
_diffrn_reflns_limit_k_min -22
_diffrn_reflns_limit_l_max 28
_diffrn_reflns_limit_l_min -28
_diffrn_reflns_number 18504
_diffrn_reflns_theta_full 25.00
_diffrn_reflns_theta_max 27.20
_diffrn_reflns_theta_min 1.89
_exptl_absorpt_coefficient_mu 0.091
_exptl_absorpt_correction_T_max 0.9955
_exptl_absorpt_correction_T_min 0.9646
_exptl_absorpt_correction_type empirical
_exptl_absorpt_process_details
;
SADABS Sheldrick 1996
;
_exptl_crystal_colour colourless
_exptl_crystal_density_diffrn 1.315
_exptl_crystal_density_method 'not measured'
_exptl_crystal_description plate
_exptl_crystal_F_000 1608
_exptl_crystal_size_max 0.40
_exptl_crystal_size_mid 0.20
_exptl_crystal_size_min 0.05
_refine_diff_density_max 0.264
_refine_diff_density_min -0.274
_refine_diff_density_rms 0.062
_refine_ls_extinction_coef 0.0053(6)
_refine_ls_extinction_expression Fc^*^=kFc[1+0.001xFc^2^\l^3^/sin(2\q)]^-1/4^
_refine_ls_extinction_method SHELXL
_refine_ls_goodness_of_fit_ref 1.051
_refine_ls_hydrogen_treatment mixed
_refine_ls_matrix_type full
_refine_ls_number_parameters 535
_refine_ls_number_reflns 7781
_refine_ls_number_restraints 0
_refine_ls_restrained_S_all 1.051
_refine_ls_R_factor_all 0.1482
_refine_ls_R_factor_gt 0.0711
_refine_ls_shift/su_max 0.002
_refine_ls_shift/su_mean 0.000
_refine_ls_structure_factor_coef Fsqd
_refine_ls_weighting_details 'calc w=1/[\s^2^(Fo^2^)+(0.0595P)^2^+4.4070P] where P=(Fo^2^+2Fc^2^)/3'
_refine_ls_weighting_scheme calc
_refine_ls_wR_factor_gt 0.1649
_refine_ls_wR_factor_ref 0.1905
_reflns_number_gt 4052
_reflns_number_total 7781
_reflns_threshold_expression >2sigma(I)
_cod_data_source_file C0CE00301H.TXT
_cod_data_source_block 1b(a1002221mas4)
_cod_depositor_comments
;
The following automatic conversions were performed:
'_symmetry_cell_setting' value 'Monoclinic' changed to 'monoclinic'
according to '/home/saulius/struct/CIF-dictionaries/cif_core.dic'
dictionary named 'cif_core.dic' version 2.4.1 from 2010-06-29.

Automatic conversion script
Id: cif_fix_enum 1555 2011-01-17 13:19:09Z saulius 
;
_cod_original_sg_symbol_H-M 'P2(1)/c '
_cod_database_code 7205254

loop_
_symmetry_equiv_pos_as_xyz
'x, y, z'
'-x, y+1/2, -z+1/2'
'-x, -y, -z'
'x, -y-1/2, z-1/2'

loop_
_atom_site_label
_atom_site_type_symbol
_atom_site_fract_x
_atom_site_fract_y
_atom_site_fract_z
_atom_site_U_iso_or_equiv
_atom_site_adp_type
_atom_site_occupancy
_atom_site_symmetry_multiplicity
_atom_site_calc_flag
_atom_site_refinement_flags
_atom_site_disorder_assembly
_atom_site_disorder_group
O1 O 1.0009(3) 0.60001(14) 0.67266(13) 0.0394(7) Uani 1 1 d . . .
O2 O 0.9078(3) 0.65640(15) 0.41888(13) 0.0413(8) Uani 1 1 d . . .
O3 O 0.9123(4) 0.90023(15) 0.56917(15) 0.0537(9) Uani 1 1 d . . .
O4 O 0.2707(3) 0.50661(13) 0.46777(12) 0.0329(7) Uani 1 1 d . . .
O5 O 0.0452(5) 0.8676(2) 0.42775(16) 0.0823(13) Uani 1 1 d . . .
O6 O 0.3017(4) 0.75073(16) 0.75007(14) 0.0552(9) Uani 1 1 d . . .
N1 N 0.7799(4) 0.62827(16) 0.69372(14) 0.0297(8) Uani 1 1 d . . .
N2 N 0.6493(3) 0.66635(16) 0.39339(14) 0.0283(8) Uani 1 1 d . . .
N3 N 0.6730(4) 0.90102(16) 0.57630(16) 0.0394(9) Uani 1 1 d . . .
N4 N 0.2771(3) 0.56965(15) 0.55274(13) 0.0248(7) Uani 1 1 d . . .
N5 N 0.1872(3) 0.78619(15) 0.40118(14) 0.0263(7) Uani 1 1 d . . .
N6 N 0.2900(4) 0.81933(19) 0.66959(16) 0.0443(10) Uani 1 1 d . . .
C1 C 0.8367(4) 0.68025(19) 0.60545(17) 0.0268(9) Uani 1 1 d . . .
C2 C 0.8341(4) 0.6542(2) 0.54772(17) 0.0289(9) Uani 1 1 d . . .
H2 H 0.8541 0.6073 0.5435 0.035 Uiso 1 1 calc R . .
C3 C 0.8024(4) 0.69682(19) 0.49674(17) 0.0272(9) Uani 1 1 d . . .
C4 C 0.7858(4) 0.7661(2) 0.50396(18) 0.0306(9) Uani 1 1 d . . .
H4 H 0.7694 0.7956 0.4693 0.037 Uiso 1 1 calc R . .
C5 C 0.7927(4) 0.79304(19) 0.56156(18) 0.0282(9) Uani 1 1 d . . .
C6 C 0.8150(4) 0.74925(19) 0.61222(18) 0.0277(9) Uani 1 1 d . . .
H6 H 0.8153 0.7669 0.6513 0.033 Uiso 1 1 calc R . .
C7 C 0.8791(4) 0.6328(2) 0.65943(18) 0.0304(9) Uani 1 1 d . . .
C8 C 0.8168(6) 0.5838(2) 0.7483(2) 0.0382(11) Uani 1 1 d . . .
C9 C 0.7913(4) 0.67046(18) 0.43340(17) 0.0283(9) Uani 1 1 d . . .
C10 C 0.6264(5) 0.6505(2) 0.32804(17) 0.0412(11) Uani 1 1 d . . .
H10A H 0.6103 0.6014 0.3213 0.062 Uiso 1 1 calc R . .
H10B H 0.7175 0.6645 0.3168 0.062 Uiso 1 1 calc R . .
H10C H 0.5362 0.6752 0.3022 0.062 Uiso 1 1 calc R . .
C11 C 0.7964(5) 0.8683(2) 0.56918(19) 0.0379(10) Uani 1 1 d . . .
C12 C 0.6817(7) 0.9744(2) 0.5871(3) 0.0637(16) Uani 1 1 d . . .
H12A H 0.6759 0.9981 0.5484 0.096 Uiso 1 1 calc R . .
H12B H 0.7792 0.9856 0.6185 0.096 Uiso 1 1 calc R . .
H12C H 0.5959 0.9888 0.6016 0.096 Uiso 1 1 calc R . .
C13 C 0.6198(4) 0.64463(19) 0.66751(17) 0.0294(9) Uani 1 1 d . . .
C14 C 0.5295(4) 0.6049(2) 0.61945(17) 0.0276(9) Uani 1 1 d . . .
H14 H 0.5752 0.5705 0.6014 0.033 Uiso 1 1 calc R . .
C15 C 0.3717(4) 0.61584(18) 0.59797(17) 0.0266(9) Uani 1 1 d . . .
C16 C 0.3046(4) 0.66609(19) 0.62319(17) 0.0281(9) Uani 1 1 d . . .
H16 H 0.1966 0.6733 0.6083 0.034 Uiso 1 1 calc R . .
C17 C 0.3960(5) 0.7064(2) 0.67073(17) 0.0308(9) Uani 1 1 d . . .
C18 C 0.5541(4) 0.6948(2) 0.69354(18) 0.0303(9) Uani 1 1 d . . .
H18 H 0.6159 0.7215 0.7269 0.036 Uiso 1 1 calc R . .
C19 C 0.1979(5) 0.51623(19) 0.57734(18) 0.0323(10) Uani 1 1 d . . .
H19A H 0.2733 0.4827 0.6004 0.048 Uiso 1 1 calc R . .
H19B H 0.1215 0.4936 0.5429 0.048 Uiso 1 1 calc R . .
H19C H 0.1465 0.5369 0.6051 0.048 Uiso 1 1 calc R . .
C20 C 0.3016(4) 0.56067(19) 0.49670(17) 0.0252(9) Uani 1 1 d . . .
C21 C 0.5147(4) 0.67008(19) 0.41413(16) 0.0250(8) Uani 1 1 d . . .
C22 C 0.4202(4) 0.72681(18) 0.39907(16) 0.0243(8) Uani 1 1 d . . .
H22 H 0.4420 0.7624 0.3746 0.029 Uiso 1 1 calc R . .
C23 C 0.2931(4) 0.73072(18) 0.42034(16) 0.0238(8) Uani 1 1 d . . .
C24 C 0.2620(4) 0.67867(18) 0.45643(16) 0.0236(8) Uani 1 1 d . . .
H24 H 0.1775 0.6827 0.4724 0.028 Uiso 1 1 calc R . .
C25 C 0.3543(4) 0.62071(18) 0.46923(16) 0.0228(8) Uani 1 1 d . . .
C26 C 0.4808(4) 0.61659(19) 0.44735(16) 0.0255(9) Uani 1 1 d . . .
H26 H 0.5438 0.5770 0.4553 0.031 Uiso 1 1 calc R . .
C27 C 0.0751(5) 0.7797(2) 0.33946(18) 0.0372(10) Uani 1 1 d . . .
H27A H 0.0212 0.8231 0.3275 0.056 Uiso 1 1 calc R . .
H27B H 0.0006 0.7440 0.3401 0.056 Uiso 1 1 calc R . .
H27C H 0.1285 0.7676 0.3094 0.056 Uiso 1 1 calc R . .
C28 C 0.1594(5) 0.8307(2) 0.44218(19) 0.0393(11) Uani 1 1 d . . .
C29 C 0.5269(5) 0.8696(2) 0.56940(19) 0.0353(10) Uani 1 1 d . . .
C30 C 0.4818(5) 0.8569(2) 0.62176(19) 0.0387(11) Uani 1 1 d . . .
H30 H 0.5514 0.8644 0.6620 0.046 Uiso 1 1 calc R . .
C31 C 0.3348(5) 0.8335(2) 0.61473(19) 0.0387(11) Uani 1 1 d . . .
C32 C 0.2306(5) 0.8249(2) 0.55710(19) 0.0367(10) Uani 1 1 d . . .
H32 H 0.1280 0.8116 0.5531 0.044 Uiso 1 1 calc R . .
C33 C 0.2752(5) 0.8355(2) 0.50489(19) 0.0365(10) Uani 1 1 d . . .
C34 C 0.4242(5) 0.85724(19) 0.51099(19) 0.0362(10) Uani 1 1 d . . .
H34 H 0.4557 0.8637 0.4751 0.043 Uiso 1 1 calc R . .
C35 C 0.2189(7) 0.8746(3) 0.6947(2) 0.0747(18) Uani 1 1 d . . .
H35A H 0.1239 0.8891 0.6634 0.112 Uiso 1 1 calc R . .
H35B H 0.2901 0.9132 0.7058 0.112 Uiso 1 1 calc R . .
H35C H 0.1951 0.8585 0.7317 0.112 Uiso 1 1 calc R . .
C36 C 0.3257(5) 0.7601(2) 0.70031(19) 0.0352(10) Uani 1 1 d . . .
N7 N -0.1442(5) 0.8832(3) 0.7291(2) 0.0767(15) Uani 1 1 d . . .
C37 C -0.0564(5) 0.9042(3) 0.7723(2) 0.0438(11) Uani 1 1 d . . .
C38 C 0.0551(5) 0.9298(2) 0.8281(2) 0.0451(12) Uani 1 1 d . . .
H38A H 0.1586 0.9159 0.8286 0.068 Uiso 1 1 calc R . .
H38B H 0.0327 0.9111 0.8645 0.068 Uiso 1 1 calc R . .
H38C H 0.0493 0.9796 0.8288 0.068 Uiso 1 1 calc R . .
N8 N 0.4847(7) 0.5007(3) 0.7528(3) 0.099(2) Uani 1 1 d . . .
C39 C 0.4053(7) 0.5398(3) 0.7657(2) 0.0606(15) Uani 1 1 d . . .
C40 C 0.3103(6) 0.5884(3) 0.7834(2) 0.0610(14) Uani 1 1 d . . .
H40A H 0.3599 0.6332 0.7884 0.092 Uiso 1 1 calc R . .
H40B H 0.2953 0.5744 0.8227 0.092 Uiso 1 1 calc R . .
H40C H 0.2104 0.5909 0.7512 0.092 Uiso 1 1 calc R . .
N9 N 0.6155(6) 0.6041(3) 0.9020(2) 0.0952(19) Uani 1 1 d . . .
C41 C 0.7087(6) 0.5626(3) 0.9141(3) 0.0594(14) Uani 1 1 d . . .
C42 C 0.8250(7) 0.5131(3) 0.9306(3) 0.0815(19) Uani 1 1 d . . .
H42A H 0.7945 0.4766 0.9540 0.122 Uiso 1 1 calc R . .
H42B H 0.9207 0.5339 0.9563 0.122 Uiso 1 1 calc R . .
H42C H 0.8410 0.4940 0.8931 0.122 Uiso 1 1 calc R . .
H8A H 0.777(4) 0.6063(18) 0.7845(17) 0.030(10) Uiso 1 1 d . . .
H8B H 0.760(5) 0.540(2) 0.7396(17) 0.035(11) Uiso 1 1 d . . .
H8C H 0.918(7) 0.575(3) 0.766(3) 0.09(2) Uiso 1 1 d . . .

loop_
_atom_site_aniso_label
_atom_site_aniso_U_11
_atom_site_aniso_U_22
_atom_site_aniso_U_33
_atom_site_aniso_U_23
_atom_site_aniso_U_13
_atom_site_aniso_U_12
O1 0.0290(16) 0.0424(17) 0.0439(18) 0.0047(14) 0.0071(14) 0.0090(14)
O2 0.0221(15) 0.062(2) 0.0438(18) -0.0143(15) 0.0156(14) -0.0029(14)
O3 0.058(2) 0.0342(17) 0.074(2) -0.0121(16) 0.0278(19) -0.0099(16)
O4 0.0384(17) 0.0248(15) 0.0345(16) -0.0036(12) 0.0094(13) -0.0008(12)
O5 0.086(3) 0.099(3) 0.053(2) -0.006(2) 0.008(2) 0.074(3)
O6 0.076(2) 0.060(2) 0.042(2) -0.0114(16) 0.0359(18) -0.0077(18)
N1 0.0264(18) 0.0333(19) 0.0272(18) 0.0004(15) 0.0048(15) -0.0013(15)
N2 0.0207(17) 0.042(2) 0.0228(17) -0.0039(15) 0.0077(14) 0.0035(15)
N3 0.050(2) 0.0264(19) 0.045(2) -0.0078(16) 0.0191(19) 0.0005(18)
N4 0.0249(17) 0.0239(17) 0.0253(18) -0.0017(13) 0.0074(14) -0.0070(14)
N5 0.0267(17) 0.0257(17) 0.0268(18) 0.0057(14) 0.0086(15) 0.0107(14)
N6 0.049(2) 0.056(3) 0.035(2) -0.0002(18) 0.0228(19) 0.023(2)
C1 0.0186(19) 0.030(2) 0.032(2) -0.0022(17) 0.0076(17) -0.0027(17)
C2 0.022(2) 0.029(2) 0.037(2) -0.0065(18) 0.0102(18) -0.0025(17)
C3 0.019(2) 0.032(2) 0.032(2) -0.0046(18) 0.0107(17) -0.0018(17)
C4 0.028(2) 0.035(2) 0.030(2) -0.0004(18) 0.0102(18) -0.0003(18)
C5 0.022(2) 0.028(2) 0.035(2) -0.0032(18) 0.0083(18) -0.0015(17)
C6 0.023(2) 0.031(2) 0.032(2) -0.0060(17) 0.0109(17) -0.0005(17)
C7 0.024(2) 0.033(2) 0.033(2) -0.0046(18) 0.0071(19) -0.0033(18)
C8 0.038(3) 0.040(3) 0.032(3) 0.004(2) 0.004(2) -0.005(2)
C9 0.030(2) 0.023(2) 0.032(2) -0.0030(17) 0.0105(19) 0.0019(17)
C10 0.034(2) 0.068(3) 0.023(2) -0.004(2) 0.0105(19) 0.010(2)
C11 0.047(3) 0.033(2) 0.036(2) -0.0028(19) 0.015(2) -0.002(2)
C12 0.097(4) 0.027(2) 0.077(4) -0.011(2) 0.041(3) 0.009(3)
C13 0.029(2) 0.032(2) 0.026(2) 0.0016(17) 0.0074(18) -0.0022(18)
C14 0.023(2) 0.034(2) 0.026(2) -0.0007(17) 0.0086(17) -0.0036(17)
C15 0.033(2) 0.022(2) 0.025(2) -0.0010(16) 0.0092(18) -0.0095(17)
C16 0.027(2) 0.031(2) 0.029(2) -0.0010(18) 0.0126(18) -0.0035(18)
C17 0.034(2) 0.038(2) 0.025(2) -0.0032(18) 0.0163(18) -0.0063(19)
C18 0.027(2) 0.036(2) 0.028(2) -0.0050(18) 0.0071(18) -0.0057(18)
C19 0.033(2) 0.028(2) 0.039(2) 0.0016(18) 0.016(2) -0.0078(18)
C20 0.020(2) 0.027(2) 0.026(2) 0.0013(17) 0.0032(17) 0.0053(17)
C21 0.0214(19) 0.030(2) 0.023(2) -0.0059(17) 0.0059(16) 0.0025(17)
C22 0.024(2) 0.026(2) 0.023(2) -0.0025(16) 0.0076(17) -0.0011(16)
C23 0.0202(19) 0.022(2) 0.026(2) 0.0013(16) 0.0029(16) 0.0058(16)
C24 0.0154(18) 0.030(2) 0.023(2) -0.0031(16) 0.0033(16) -0.0009(16)
C25 0.0213(19) 0.0208(19) 0.022(2) -0.0029(15) 0.0007(16) -0.0020(16)
C26 0.023(2) 0.026(2) 0.026(2) -0.0049(16) 0.0056(17) 0.0089(17)
C27 0.033(2) 0.043(3) 0.032(2) 0.0061(19) 0.0044(19) 0.013(2)
C28 0.038(2) 0.045(3) 0.037(3) 0.006(2) 0.016(2) 0.022(2)
C29 0.043(3) 0.027(2) 0.038(3) -0.0005(19) 0.015(2) 0.012(2)
C30 0.046(3) 0.041(3) 0.031(2) -0.0044(19) 0.013(2) 0.018(2)
C31 0.046(3) 0.039(2) 0.036(3) 0.000(2) 0.019(2) 0.021(2)
C32 0.041(3) 0.034(2) 0.039(3) -0.0045(19) 0.019(2) 0.012(2)
C33 0.047(3) 0.030(2) 0.037(3) 0.0004(19) 0.018(2) 0.015(2)
C34 0.054(3) 0.025(2) 0.033(2) 0.0008(18) 0.019(2) 0.017(2)
C35 0.100(5) 0.083(4) 0.057(3) 0.004(3) 0.048(3) 0.054(4)
C36 0.031(2) 0.046(3) 0.030(2) -0.012(2) 0.0120(19) -0.009(2)
N7 0.050(3) 0.137(5) 0.045(3) -0.022(3) 0.017(2) -0.011(3)
C37 0.035(3) 0.068(3) 0.032(3) -0.002(2) 0.016(2) 0.001(2)
C38 0.051(3) 0.047(3) 0.039(3) 0.005(2) 0.015(2) -0.009(2)
N8 0.116(5) 0.072(4) 0.133(5) -0.042(3) 0.073(4) -0.039(3)
C39 0.070(4) 0.062(4) 0.050(3) -0.005(3) 0.017(3) -0.035(3)
C40 0.045(3) 0.067(4) 0.060(3) 0.015(3) -0.002(3) 0.001(3)
N9 0.063(3) 0.113(4) 0.086(4) -0.055(3) -0.011(3) 0.028(3)
C41 0.046(3) 0.052(3) 0.076(4) -0.030(3) 0.012(3) -0.004(3)
C42 0.066(4) 0.042(3) 0.145(6) -0.001(3) 0.045(4) -0.004(3)

loop_
_atom_type_symbol
_atom_type_description
_atom_type_scat_dispersion_real
_atom_type_scat_dispersion_imag
_atom_type_scat_source
C C 0.0033 0.0016 'International Tables Vol C Tables 4.2.6.8 and 6.1.1.4'
H H 0.0000 0.0000 'International Tables Vol C Tables 4.2.6.8 and 6.1.1.4'
N N 0.0061 0.0033 'International Tables Vol C Tables 4.2.6.8 and 6.1.1.4'
O O 0.0106 0.0060 'International Tables Vol C Tables 4.2.6.8 and 6.1.1.4'

loop_
_geom_angle_atom_site_label_1
_geom_angle_atom_site_label_2
_geom_angle_atom_site_label_3
_geom_angle
_geom_angle_site_symmetry_1
_geom_angle_site_symmetry_3
_geom_angle_publ_flag
C7 N1 C13 121.3(3) . . ?
C7 N1 C8 119.8(3) . . ?
C13 N1 C8 115.2(3) . . ?
C9 N2 C21 121.4(3) . . ?
C9 N2 C10 120.5(3) . . ?
C21 N2 C10 117.8(3) . . ?
C11 N3 C29 124.4(3) . . ?
C11 N3 C12 119.0(4) . . ?
C29 N3 C12 116.4(4) . . ?
C20 N4 C15 120.6(3) . . ?
C20 N4 C19 119.8(3) . . ?
C15 N4 C19 115.8(3) . . ?
C28 N5 C23 122.2(3) . . ?
C28 N5 C27 119.2(3) . . ?
C23 N5 C27 115.7(3) . . ?
C36 N6 C31 121.5(3) . . ?
C36 N6 C35 120.4(4) . . ?
C31 N6 C35 117.8(4) . . ?
C6 C1 C2 119.9(4) . . ?
C6 C1 C7 122.0(3) . . ?
C2 C1 C7 117.7(3) . . ?
C3 C2 C1 120.0(4) . . ?
C3 C2 H2 120.0 . . ?
C1 C2 H2 120.0 . . ?
C2 C3 C4 119.8(3) . . ?
C2 C3 C9 121.8(3) . . ?
C4 C3 C9 118.3(3) . . ?
C3 C4 C5 120.6(4) . . ?
C3 C4 H4 119.7 . . ?
C5 C4 H4 119.7 . . ?
C4 C5 C6 119.4(4) . . ?
C4 C5 C11 118.6(4) . . ?
C6 C5 C11 121.5(3) . . ?
C1 C6 C5 120.0(3) . . ?
C1 C6 H6 120.0 . . ?
C5 C6 H6 120.0 . . ?
O1 C7 N1 122.1(4) . . ?
O1 C7 C1 120.8(3) . . ?
N1 C7 C1 117.1(3) . . ?
N1 C8 H8A 110.5(19) . . ?
N1 C8 H8B 112(2) . . ?
H8A C8 H8B 103(3) . . ?
N1 C8 H8C 116(4) . . ?
H8A C8 H8C 106(4) . . ?
H8B C8 H8C 109(4) . . ?
O2 C9 N2 122.7(3) . . ?
O2 C9 C3 121.3(3) . . ?
N2 C9 C3 115.9(3) . . ?
N2 C10 H10A 109.5 . . ?
N2 C10 H10B 109.5 . . ?
H10A C10 H10B 109.5 . . ?
N2 C10 H10C 109.5 . . ?
H10A C10 H10C 109.5 . . ?
H10B C10 H10C 109.5 . . ?
O3 C11 N3 120.6(4) . . ?
O3 C11 C5 119.7(4) . . ?
N3 C11 C5 119.8(4) . . ?
N3 C12 H12A 109.5 . . ?
N3 C12 H12B 109.5 . . ?
H12A C12 H12B 109.5 . . ?
N3 C12 H12C 109.5 . . ?
H12A C12 H12C 109.5 . . ?
H12B C12 H12C 109.5 . . ?
C18 C13 C14 120.4(4) . . ?
C18 C13 N1 120.3(3) . . ?
C14 C13 N1 119.0(3) . . ?
C13 C14 C15 119.5(4) . . ?
C13 C14 H14 120.3 . . ?
C15 C14 H14 120.3 . . ?
C16 C15 C14 120.8(4) . . ?
C16 C15 N4 120.0(3) . . ?
C14 C15 N4 119.0(3) . . ?
C15 C16 C17 119.4(4) . . ?
C15 C16 H16 120.3 . . ?
C17 C16 H16 120.3 . . ?
C16 C17 C18 120.3(4) . . ?
C16 C17 C36 120.6(4) . . ?
C18 C17 C36 119.0(4) . . ?
C13 C18 C17 119.6(4) . . ?
C13 C18 H18 120.2 . . ?
C17 C18 H18 120.2 . . ?
N4 C19 H19A 109.5 . . ?
N4 C19 H19B 109.5 . . ?
H19A C19 H19B 109.5 . . ?
N4 C19 H19C 109.5 . . ?
H19A C19 H19C 109.5 . . ?
H19B C19 H19C 109.5 . . ?
O4 C20 N4 122.0(3) . . ?
O4 C20 C25 120.8(3) . . ?
N4 C20 C25 117.0(3) . . ?
C26 C21 C22 121.2(3) . . ?
C26 C21 N2 119.5(3) . . ?
C22 C21 N2 119.2(3) . . ?
C21 C22 C23 118.9(3) . . ?
C21 C22 H22 120.6 . . ?
C23 C22 H22 120.6 . . ?
C22 C23 C24 120.4(3) . . ?
C22 C23 N5 119.7(3) . . ?
C24 C23 N5 119.7(3) . . ?
C23 C24 C25 120.2(3) . . ?
C23 C24 H24 119.9 . . ?
C25 C24 H24 119.9 . . ?
C26 C25 C24 119.3(3) . . ?
C26 C25 C20 121.1(3) . . ?
C24 C25 C20 118.9(3) . . ?
C21 C26 C25 119.9(3) . . ?
C21 C26 H26 120.1 . . ?
C25 C26 H26 120.1 . . ?
N5 C27 H27A 109.5 . . ?
N5 C27 H27B 109.5 . . ?
H27A C27 H27B 109.5 . . ?
N5 C27 H27C 109.5 . . ?
H27A C27 H27C 109.5 . . ?
H27B C27 H27C 109.5 . . ?
O5 C28 N5 121.2(4) . . ?
O5 C28 C33 120.9(4) . . ?
N5 C28 C33 117.8(3) . . ?
C34 C29 C30 119.4(4) . . ?
C34 C29 N3 120.9(4) . . ?
C30 C29 N3 119.4(4) . . ?
C31 C30 C29 119.4(4) . . ?
C31 C30 H30 120.3 . . ?
C29 C30 H30 120.3 . . ?
C32 C31 C30 121.2(4) . . ?
C32 C31 N6 119.8(4) . . ?
C30 C31 N6 118.9(4) . . ?
C31 C32 C33 119.8(4) . . ?
C31 C32 H32 120.1 . . ?
C33 C32 H32 120.1 . . ?
C32 C33 C34 119.8(4) . . ?
C32 C33 C28 119.9(4) . . ?
C34 C33 C28 120.0(4) . . ?
C29 C34 C33 120.2(4) . . ?
C29 C34 H34 119.9 . . ?
C33 C34 H34 119.9 . . ?
N6 C35 H35A 109.5 . . ?
N6 C35 H35B 109.5 . . ?
H35A C35 H35B 109.5 . . ?
N6 C35 H35C 109.5 . . ?
H35A C35 H35C 109.5 . . ?
H35B C35 H35C 109.5 . . ?
O6 C36 N6 121.6(4) . . ?
O6 C36 C17 121.8(4) . . ?
N6 C36 C17 116.6(3) . . ?
N7 C37 C38 178.8(6) . . ?
C37 C38 H38A 109.5 . . ?
C37 C38 H38B 109.5 . . ?
H38A C38 H38B 109.5 . . ?
C37 C38 H38C 109.5 . . ?
H38A C38 H38C 109.5 . . ?
H38B C38 H38C 109.5 . . ?
N8 C39 C40 178.4(7) . . ?
C39 C40 H40A 109.5 . . ?
C39 C40 H40B 109.5 . . ?
H40A C40 H40B 109.5 . . ?
C39 C40 H40C 109.5 . . ?
H40A C40 H40C 109.5 . . ?
H40B C40 H40C 109.5 . . ?
N9 C41 C42 178.1(6) . . ?
C41 C42 H42A 109.5 . . ?
C41 C42 H42B 109.5 . . ?
H42A C42 H42B 109.5 . . ?
C41 C42 H42C 109.5 . . ?
H42A C42 H42C 109.5 . . ?
H42B C42 H42C 109.5 . . ?

loop_
_geom_bond_atom_site_label_1
_geom_bond_atom_site_label_2
_geom_bond_distance
_geom_bond_site_symmetry_2
_geom_bond_publ_flag
O1 C7 1.240(4) . ?
O2 C9 1.237(4) . ?
O3 C11 1.230(5) . ?
O4 C20 1.234(4) . ?
O5 C28 1.229(5) . ?
O6 C36 1.227(5) . ?
N1 C7 1.365(5) . ?
N1 C13 1.436(5) . ?
N1 C8 1.466(5) . ?
N2 C9 1.339(5) . ?
N2 C21 1.445(4) . ?
N2 C10 1.464(5) . ?
N3 C11 1.349(5) . ?
N3 C29 1.435(5) . ?
N3 C12 1.459(5) . ?
N4 C20 1.366(5) . ?
N4 C15 1.442(5) . ?
N4 C19 1.476(4) . ?
N5 C28 1.355(5) . ?
N5 C23 1.433(4) . ?
N5 C27 1.465(5) . ?
N6 C36 1.343(5) . ?
N6 C31 1.449(5) . ?
N6 C35 1.466(5) . ?
C1 C6 1.384(5) . ?
C1 C2 1.398(5) . ?
C1 C7 1.492(5) . ?
C2 C3 1.383(5) . ?
C2 H2 0.9500 . ?
C3 C4 1.384(5) . ?
C3 C9 1.500(5) . ?
C4 C5 1.392(5) . ?
C4 H4 0.9500 . ?
C5 C6 1.398(5) . ?
C5 C11 1.487(5) . ?
C6 H6 0.9500 . ?
C8 H8A 1.09(4) . ?
C8 H8B 0.99(4) . ?
C8 H8C 0.90(6) . ?
C10 H10A 0.9800 . ?
C10 H10B 0.9800 . ?
C10 H10C 0.9800 . ?
C12 H12A 0.9800 . ?
C12 H12B 0.9800 . ?
C12 H12C 0.9800 . ?
C13 C18 1.377(5) . ?
C13 C14 1.388(5) . ?
C14 C15 1.390(5) . ?
C14 H14 0.9500 . ?
C15 C16 1.375(5) . ?
C16 C17 1.391(5) . ?
C16 H16 0.9500 . ?
C17 C18 1.395(5) . ?
C17 C36 1.496(5) . ?
C18 H18 0.9500 . ?
C19 H19A 0.9800 . ?
C19 H19B 0.9800 . ?
C19 H19C 0.9800 . ?
C20 C25 1.481(5) . ?
C21 C26 1.381(5) . ?
C21 C22 1.386(5) . ?
C22 C23 1.388(5) . ?
C22 H22 0.9500 . ?
C23 C24 1.391(5) . ?
C24 C25 1.393(5) . ?
C24 H24 0.9500 . ?
C25 C26 1.391(5) . ?
C26 H26 0.9500 . ?
C27 H27A 0.9800 . ?
C27 H27B 0.9800 . ?
C27 H27C 0.9800 . ?
C28 C33 1.493(6) . ?
C29 C34 1.391(6) . ?
C29 C30 1.392(6) . ?
C30 C31 1.381(6) . ?
C30 H30 0.9500 . ?
C31 C32 1.372(6) . ?
C32 C33 1.379(5) . ?
C32 H32 0.9500 . ?
C33 C34 1.392(6) . ?
C34 H34 0.9500 . ?
C35 H35A 0.9800 . ?
C35 H35B 0.9800 . ?
C35 H35C 0.9800 . ?
N7 C37 1.137(6) . ?
C37 C38 1.450(6) . ?
C38 H38A 0.9800 . ?
C38 H38B 0.9800 . ?
C38 H38C 0.9800 . ?
N8 C39 1.154(7) . ?
C39 C40 1.426(8) . ?
C40 H40A 0.9800 . ?
C40 H40B 0.9800 . ?
C40 H40C 0.9800 . ?
N9 C41 1.150(6) . ?
C41 C42 1.404(7) . ?
C42 H42A 0.9800 . ?
C42 H42B 0.9800 . ?
C42 H42C 0.9800 . ?

loop_
_cod_related_entry_id
_cod_related_entry_database
_cod_related_entry_code
1 ChemSpider 30653726
